data_7042362
loop_
_publ_author_name
'J\;edrzkiewicz, D'
'Kantorska, D.'
'Wojtaszak, J.'
'Ejfler, J.'
'Szafert, S.'

_publ_section_title
;
 DFT calculations as a ligand toolbox for the synthesis of active
 initiators for ROP of cyclic esters.
;
_journal_issue 15
_journal_name_full 'Dalton transactions (Cambridge, England : 2003)'
_journal_page_first 4929
_journal_page_last 4942
_journal_paper_doi 10.1039/c7dt00394c
_journal_volume 46
_journal_year 2017
_chemical_absolute_configuration rm
_chemical_formula_moiety 'C46 H72 N2 O2 Zn2'
_chemical_formula_sum 'C46 H72 N2 O2 Zn2'
_chemical_formula_weight 815.79
_space_group_crystal_system monoclinic
_space_group_IT_number 4
_space_group_name_Hall 'P 2yb'
_space_group_name_H-M_alt 'P 1 21 1'
_symmetry_space_group_name_Hall 'P 2yb'
_symmetry_space_group_name_H-M 'P 1 21 1'
_atom_sites_solution_hydrogens geom
_audit_creation_method SHELXL-2014/7
_audit_update_record
;
2016-10-26 deposited with the CCDC.
2017-03-07 downloaded from the CCDC.
;
_cell_angle_alpha 90
_cell_angle_beta 103.54(2)
_cell_angle_gamma 90
_cell_formula_units_Z 2
_cell_length_a 13.020(3)
_cell_length_b 10.104(2)
_cell_length_c 17.315(3)
_cell_measurement_reflns_used 13342
_cell_measurement_temperature 150(2)
_cell_measurement_theta_max 36.4770
_cell_measurement_theta_min 3.1310
_cell_volume 2214.5(8)
_computing_cell_refinement
;
CrysAlisPro, Agilent Technologies,
Version 1.171.37.31 (release 14-01-2014 CrysAlis171 .NET)
(compiled Jan 14 2014,18:38:05)
;
_computing_data_collection
;
CrysAlisPro, Agilent Technologies,
Version 1.171.37.31 (release 14-01-2014 CrysAlis171 .NET)
(compiled Jan 14 2014,18:38:05)
;
_computing_data_reduction
;
CrysAlisPro, Agilent Technologies,
Version 1.171.37.31 (release 14-01-2014 CrysAlis171 .NET)
(compiled Jan 14 2014,18:38:05)
;
_computing_structure_refinement 'SHELXL-2014/7 (Sheldrick, 2014)'
_computing_structure_solution 'SHELXS-2013/1 (Sheldrick, 2013)'
_diffrn_ambient_temperature 150(2)
_diffrn_detector_area_resol_mean 8.3359
_diffrn_measured_fraction_theta_full 0.998
_diffrn_measured_fraction_theta_max 0.993
_diffrn_measurement_device_type 'Xcalibur, Sapphire2, large Be window'
_diffrn_measurement_method '\w scans'
_diffrn_radiation_type MoK\a
_diffrn_radiation_wavelength 0.71073
_diffrn_reflns_av_R_equivalents 0.1254
_diffrn_reflns_av_unetI/netI 0.1124
_diffrn_reflns_Laue_measured_fraction_full 0.998
_diffrn_reflns_Laue_measured_fraction_max 0.993
_diffrn_reflns_limit_h_max 15
_diffrn_reflns_limit_h_min -17
_diffrn_reflns_limit_k_max 13
_diffrn_reflns_limit_k_min -13
_diffrn_reflns_limit_l_max 22
_diffrn_reflns_limit_l_min -18
_diffrn_reflns_number 22158
_diffrn_reflns_point_group_measured_fraction_full 0.997
_diffrn_reflns_point_group_measured_fraction_max 0.976
_diffrn_reflns_theta_full 26.000
_diffrn_reflns_theta_max 28.057
_diffrn_reflns_theta_min 3.005
_diffrn_source 'Enhance (Mo) X-ray Source'
_exptl_absorpt_coefficient_mu 1.120
_exptl_absorpt_correction_T_max 0.769
_exptl_absorpt_correction_T_min 0.718
_exptl_absorpt_correction_type analytical
_exptl_absorpt_process_details
;
CrysAlisPro, Agilent Technologies,
Version 1.171.37.31 (release 14-01-2014 CrysAlis171 .NET)
(compiled Jan 14 2014,18:38:05)
Analytical numeric absorption correction using a multifaceted crystal
            model based on expressions derived by R.C. Clark & J.S. Reid.
(Clark, R. C. & Reid, J. S. (1995). Acta Cryst. A51, 887-897)
Empirical absorption correction using spherical harmonics,
 implemented in SCALE3 ABSPACK scaling algorithm.
;
_exptl_crystal_colour colourless
_exptl_crystal_density_diffrn 1.223
_exptl_crystal_description block
_exptl_crystal_F_000 876
_exptl_crystal_size_max 0.400
_exptl_crystal_size_mid 0.320
_exptl_crystal_size_min 0.300
_refine_diff_density_max 0.679
_refine_diff_density_min -1.242
_refine_diff_density_rms 0.131
_refine_ls_abs_structure_details
;
 Classical Flack method preferred over Parsons because s.u. lower.
;
_refine_ls_abs_structure_Flack -0.013(17)
_refine_ls_extinction_method none
_refine_ls_goodness_of_fit_ref 1.070
_refine_ls_hydrogen_treatment constr
_refine_ls_matrix_type full
_refine_ls_number_parameters 482
_refine_ls_number_reflns 10495
_refine_ls_number_restraints 1
_refine_ls_restrained_S_all 1.069
_refine_ls_R_factor_all 0.0647
_refine_ls_R_factor_gt 0.0613
_refine_ls_shift/su_max 0.001
_refine_ls_shift/su_mean 0.000
_refine_ls_structure_factor_coef Fsqd
_refine_ls_weighting_details 'w=1/[\s^2^(Fo^2^)+(0.0740P)^2^] where P=(Fo^2^+2Fc^2^)/3'
_refine_ls_weighting_scheme calc
_refine_ls_wR_factor_gt 0.1508
_refine_ls_wR_factor_ref 0.1556
_reflns_Friedel_coverage 0.861
_reflns_Friedel_fraction_full 0.996
_reflns_Friedel_fraction_max 0.957
_reflns_number_gt 9773
_reflns_number_total 10495
_reflns_threshold_expression 'I > 2\s(I)'
_cod_data_source_file c7dt00394c2.cif
_cod_data_source_block L-R_L-cy_Zn2_Et2
_cod_depositor_comments 'Adding full bibliography for 7042361--7042362.cif.'
_cod_database_code 7042362
_shelx_shelxl_version_number 2014/7
_shelx_space_group_comment
;
The symmetry employed for this shelxl refinement is uniquely defined
by the following loop, which should always be used as a source of
symmetry information in preference to the above space-group names.
They are only intended as comments.
;
_shelx_estimated_absorpt_t_min 0.663
_shelx_estimated_absorpt_t_max 0.730
_absolute_configuration_of_chiral_atoms C13(R)

loop_
_space_group_symop_operation_xyz
'x, y, z'
'-x, y+1/2, -z'

loop_
_atom_site_label
_atom_site_type_symbol
_atom_site_fract_x
_atom_site_fract_y
_atom_site_fract_z
_atom_site_U_iso_or_equiv
_atom_site_adp_type
_atom_site_occupancy
_atom_site_site_symmetry_order
_atom_site_calc_flag
_atom_site_refinement_flags_posn
_atom_site_refinement_flags_adp
Zn1 Zn 0.73130(5) 0.72457(5) 0.74004(3) 0.01718(16) Uani 1 1 d . .
Zn2 Zn 0.74034(5) 0.42230(6) 0.74934(3) 0.01796(16) Uani 1 1 d . .
O1 O 0.7333(3) 0.5816(4) 0.82169(19) 0.0181(7) Uani 1 1 d . .
O2 O 0.7457(3) 0.5693(4) 0.66932(18) 0.0172(6) Uani 1 1 d . .
N1 N 0.5689(4) 0.7685(4) 0.7474(3) 0.0188(9) Uani 1 1 d . .
N2 N 0.9081(4) 0.3906(4) 0.7786(2) 0.0165(9) Uani 1 1 d . .
C1 C 0.6941(4) 0.6006(5) 0.8871(3) 0.0179(11) Uani 1 1 d . .
C2 C 0.6313(4) 0.7110(5) 0.8941(3) 0.0175(9) Uani 1 1 d . .
C3 C 0.5985(4) 0.7293(6) 0.9649(3) 0.0221(10) Uani 1 1 d . .
H3 H 0.5552 0.8033 0.9692 0.027 Uiso 1 1 calc R U
C4 C 0.6271(5) 0.6430(6) 1.0295(3) 0.0258(12) Uani 1 1 d . .
C5 C 0.6854(5) 0.5327(6) 1.0201(3) 0.0254(12) Uani 1 1 d . .
H5 H 0.7035 0.4701 1.0620 0.030 Uiso 1 1 calc R U
C6 C 0.7185(5) 0.5116(6) 0.9496(3) 0.0231(11) Uani 1 1 d . .
H6 H 0.7584 0.4347 0.9446 0.028 Uiso 1 1 calc R U
C7 C 0.5863(6) 0.6712(6) 1.1047(4) 0.0327(15) Uani 1 1 d . .
C8 C 0.6097(9) 0.8157(7) 1.1313(5) 0.059(3) Uani 1 1 d . .
H8A H 0.5782 0.8347 1.1763 0.088 Uiso 1 1 calc R U
H8B H 0.5794 0.8752 1.0871 0.088 Uiso 1 1 calc R U
H8C H 0.6863 0.8292 1.1474 0.088 Uiso 1 1 calc R U
C9 C 0.4663(7) 0.6504(8) 1.0858(5) 0.047(2) Uani 1 1 d . .
H9A H 0.4496 0.5599 1.0666 0.071 Uiso 1 1 calc R U
H9B H 0.4320 0.7134 1.0448 0.071 Uiso 1 1 calc R U
H9C H 0.4405 0.6646 1.1340 0.071 Uiso 1 1 calc R U
C10 C 0.6386(6) 0.5806(8) 1.1730(3) 0.0374(14) Uani 1 1 d . .
H10A H 0.6248 0.4881 1.1569 0.056 Uiso 1 1 calc R U
H10B H 0.6096 0.5990 1.2193 0.056 Uiso 1 1 calc R U
H10C H 0.7150 0.5964 1.1868 0.056 Uiso 1 1 calc R U
C11 C 0.5962(4) 0.8161(5) 0.8310(3) 0.0181(10) Uani 1 1 d . .
H11A H 0.5337 0.8617 0.8418 0.022 Uiso 1 1 calc R U
H11B H 0.6533 0.8826 0.8364 0.022 Uiso 1 1 calc R U
C12 C 0.5326(5) 0.8847(6) 0.6968(3) 0.0243(12) Uani 1 1 d . .
H12A H 0.5138 0.8574 0.6409 0.036 Uiso 1 1 calc R U
H12B H 0.4706 0.9233 0.7112 0.036 Uiso 1 1 calc R U
H12C H 0.5893 0.9507 0.7045 0.036 Uiso 1 1 calc R U
C13 C 0.4880(4) 0.6579(6) 0.7366(3) 0.0216(11) Uani 1 1 d . .
H13 H 0.5209 0.5855 0.7736 0.026 Uiso 1 1 calc R U
C14 C 0.4685(5) 0.6003(7) 0.6532(4) 0.0315(14) Uani 1 1 d . .
H14A H 0.4251 0.5203 0.6501 0.047 Uiso 1 1 calc R U
H14B H 0.5362 0.5778 0.6410 0.047 Uiso 1 1 calc R U
H14C H 0.4315 0.6656 0.6148 0.047 Uiso 1 1 calc R U
C15 C 0.3861(4) 0.6957(5) 0.7604(3) 0.0224(11) Uani 1 1 d . .
C16 C 0.3714(5) 0.6552(6) 0.8340(4) 0.0284(12) Uani 1 1 d . .
H16 H 0.4249 0.6057 0.8687 0.034 Uiso 1 1 calc R U
C17 C 0.2790(5) 0.6867(7) 0.8568(4) 0.0356(15) Uani 1 1 d . .
H17 H 0.2698 0.6585 0.9071 0.043 Uiso 1 1 calc R U
C18 C 0.2011(5) 0.7581(8) 0.8074(4) 0.0401(17) Uani 1 1 d . .
H18 H 0.1381 0.7791 0.8235 0.048 Uiso 1 1 calc R U
C19 C 0.2139(5) 0.7997(7) 0.7340(4) 0.0367(15) Uani 1 1 d . .
H19 H 0.1601 0.8497 0.6999 0.044 Uiso 1 1 calc R U
C20 C 0.3054(5) 0.7680(6) 0.7107(4) 0.0271(12) Uani 1 1 d . .
H20 H 0.3136 0.7959 0.6601 0.032 Uiso 1 1 calc R U
C21 C 0.8125(5) 0.8902(6) 0.7410(4) 0.0268(12) Uani 1 1 d . .
H21A H 0.7953 0.9270 0.6865 0.032 Uiso 1 1 calc R U
H21B H 0.7873 0.9545 0.7756 0.032 Uiso 1 1 calc R U
C22 C 0.9327(5) 0.8813(6) 0.7687(4) 0.0338(15) Uani 1 1 d . .
H22A H 0.9602 0.8247 0.7322 0.051 Uiso 1 1 calc R U
H22B H 0.9517 0.8434 0.8223 0.051 Uiso 1 1 calc R U
H22C H 0.9633 0.9700 0.7694 0.051 Uiso 1 1 calc R U
C31 C 0.8240(4) 0.5748(6) 0.6287(3) 0.0165(8) Uani 1 1 d . .
C32 C 0.9271(4) 0.5491(5) 0.6696(3) 0.0173(10) Uani 1 1 d . .
C33 C 1.0098(4) 0.5536(5) 0.6303(3) 0.0178(10) Uani 1 1 d . .
H33 H 1.0798 0.5352 0.6592 0.021 Uiso 1 1 calc R U
C34 C 0.9917(4) 0.5844(5) 0.5502(3) 0.0165(9) Uani 1 1 d . .
C35 C 0.8882(4) 0.6096(5) 0.5109(3) 0.0184(11) Uani 1 1 d . .
H35 H 0.8747 0.6317 0.4561 0.022 Uiso 1 1 calc R U
C36 C 0.8019(4) 0.6049(5) 0.5461(3) 0.0160(10) Uani 1 1 d . .
C37 C 1.0820(4) 0.5933(5) 0.5060(3) 0.0205(11) Uani 1 1 d . .
C38 C 1.1813(5) 0.5225(7) 0.5513(4) 0.0315(13) Uani 1 1 d . .
H38A H 1.2075 0.5655 0.6029 0.047 Uiso 1 1 calc R U
H38B H 1.2356 0.5269 0.5206 0.047 Uiso 1 1 calc R U
H38C H 1.1647 0.4297 0.5594 0.047 Uiso 1 1 calc R U
C39 C 1.0489(5) 0.5312(7) 0.4229(4) 0.0340(15) Uani 1 1 d . .
H39A H 1.0270 0.4393 0.4275 0.051 Uiso 1 1 calc R U
H39B H 1.1088 0.5332 0.3976 0.051 Uiso 1 1 calc R U
H39C H 0.9899 0.5815 0.3906 0.051 Uiso 1 1 calc R U
C40 C 1.1090(5) 0.7396(6) 0.4983(3) 0.0261(12) Uani 1 1 d . .
H40A H 1.0472 0.7858 0.4665 0.039 Uiso 1 1 calc R U
H40B H 1.1679 0.7469 0.4721 0.039 Uiso 1 1 calc R U
H40C H 1.1291 0.7797 0.5512 0.039 Uiso 1 1 calc R U
C41 C 0.6886(4) 0.6281(5) 0.4969(3) 0.0180(10) Uani 1 1 d . .
C42 C 0.6832(5) 0.6510(6) 0.4080(3) 0.0256(12) Uani 1 1 d . .
H42A H 0.6095 0.6644 0.3795 0.038 Uiso 1 1 calc R U
H42B H 0.7119 0.5736 0.3861 0.038 Uiso 1 1 calc R U
H42C H 0.7247 0.7295 0.4018 0.038 Uiso 1 1 calc R U
C43 C 0.6402(5) 0.7502(6) 0.5275(3) 0.0256(12) Uani 1 1 d . .
H43A H 0.5687 0.7646 0.4950 0.038 Uiso 1 1 calc R U
H43B H 0.6839 0.8280 0.5241 0.038 Uiso 1 1 calc R U
H43C H 0.6372 0.7359 0.5829 0.038 Uiso 1 1 calc R U
C44 C 0.6221(5) 0.5041(6) 0.5016(3) 0.0229(11) Uani 1 1 d . .
H44A H 0.5485 0.5208 0.4740 0.034 Uiso 1 1 calc R U
H44B H 0.6258 0.4828 0.5574 0.034 Uiso 1 1 calc R U
H44C H 0.6497 0.4296 0.4763 0.034 Uiso 1 1 calc R U
C45 C 0.9546(4) 0.5180(5) 0.7577(3) 0.0178(10) Uani 1 1 d . .
H45A H 1.0324 0.5136 0.7764 0.021 Uiso 1 1 calc R U
H45B H 0.9295 0.5914 0.7864 0.021 Uiso 1 1 calc R U
C46 C 0.9323(5) 0.2821(6) 0.7281(3) 0.0267(12) Uani 1 1 d . .
H46A H 0.9062 0.1982 0.7446 0.040 Uiso 1 1 calc R U
H46B H 1.0089 0.2766 0.7340 0.040 Uiso 1 1 calc R U
H46C H 0.8977 0.2998 0.6725 0.040 Uiso 1 1 calc R U
C47 C 0.9479(5) 0.3632(5) 0.8660(3) 0.0209(11) Uani 1 1 d . .
H47 H 0.9313 0.4429 0.8950 0.025 Uiso 1 1 calc R U
C48 C 0.8883(5) 0.2452(6) 0.8919(3) 0.0248(12) Uani 1 1 d . .
H48A H 0.8113 0.2616 0.8757 0.030 Uiso 1 1 calc R U
H48B H 0.9038 0.1638 0.8648 0.030 Uiso 1 1 calc R U
C49 C 0.9214(5) 0.2252(7) 0.9824(3) 0.0339(14) Uani 1 1 d . .
H49A H 0.9015 0.3041 1.0095 0.041 Uiso 1 1 calc R U
H49B H 0.8837 0.1478 0.9975 0.041 Uiso 1 1 calc R U
C50 C 1.0407(6) 0.2029(7) 1.0091(4) 0.0382(16) Uani 1 1 d . .
H50A H 1.0614 0.1937 1.0677 0.046 Uiso 1 1 calc R U
H50B H 1.0600 0.1202 0.9853 0.046 Uiso 1 1 calc R U
C51 C 1.0994(6) 0.3191(8) 0.9835(4) 0.0418(17) Uani 1 1 d . .
H51A H 1.1764 0.3027 0.9999 0.050 Uiso 1 1 calc R U
H51B H 1.0839 0.4005 1.0104 0.050 Uiso 1 1 calc R U
C52 C 1.0672(5) 0.3393(8) 0.8933(4) 0.0338(14) Uani 1 1 d . .
H52A H 1.0867 0.2600 0.8663 0.041 Uiso 1 1 calc R U
H52B H 1.1057 0.4161 0.8785 0.041 Uiso 1 1 calc R U
C53 C 0.6389(5) 0.2729(7) 0.7189(4) 0.0328(14) Uani 1 1 d . .
H53A H 0.6526 0.2062 0.7619 0.039 Uiso 1 1 calc R U
H53B H 0.5662 0.3065 0.7134 0.039 Uiso 1 1 calc R U
C54 C 0.6467(6) 0.2063(7) 0.6413(4) 0.0361(15) Uani 1 1 d . .
H54A H 0.6463 0.2740 0.6007 0.054 Uiso 1 1 calc R U
H54B H 0.5863 0.1469 0.6235 0.054 Uiso 1 1 calc R U
H54C H 0.7124 0.1553 0.6499 0.054 Uiso 1 1 calc R U

loop_
_atom_site_aniso_label
_atom_site_aniso_U_11
_atom_site_aniso_U_22
_atom_site_aniso_U_33
_atom_site_aniso_U_23
_atom_site_aniso_U_13
_atom_site_aniso_U_12
Zn1 0.0159(3) 0.0194(3) 0.0161(3) 0.0018(2) 0.0034(2) 0.0007(3)
Zn2 0.0171(3) 0.0199(3) 0.0164(3) -0.0001(2) 0.0030(2) -0.0007(3)
O1 0.0189(17) 0.0207(17) 0.0152(14) 0.0008(15) 0.0053(12) 0.0027(17)
O2 0.0145(16) 0.0231(17) 0.0144(14) 0.0024(16) 0.0043(12) -0.0002(18)
N1 0.020(2) 0.019(2) 0.017(2) 0.0033(16) 0.0031(17) 0.0007(17)
N2 0.020(2) 0.016(2) 0.0139(18) 0.0009(15) 0.0031(16) 0.0042(16)
C1 0.019(2) 0.018(3) 0.018(2) -0.0030(18) 0.0057(18) -0.0008(19)
C2 0.019(2) 0.015(2) 0.017(2) 0.0003(19) 0.0027(18) -0.001(2)
C3 0.025(3) 0.021(2) 0.022(2) -0.001(2) 0.0090(19) -0.001(2)
C4 0.037(3) 0.024(3) 0.019(2) 0.001(2) 0.014(2) -0.003(2)
C5 0.034(3) 0.027(3) 0.017(2) 0.008(2) 0.008(2) 0.004(2)
C6 0.026(3) 0.024(3) 0.020(2) 0.005(2) 0.006(2) 0.003(2)
C7 0.059(5) 0.024(3) 0.021(3) 0.000(2) 0.022(3) -0.002(3)
C8 0.123(9) 0.030(4) 0.036(4) -0.010(3) 0.045(5) -0.014(5)
C9 0.059(5) 0.052(5) 0.040(4) 0.012(3) 0.030(4) 0.015(4)
C10 0.055(4) 0.040(3) 0.018(2) 0.002(3) 0.013(3) -0.008(4)
C11 0.022(3) 0.015(2) 0.017(2) -0.0006(18) 0.0047(19) -0.001(2)
C12 0.025(3) 0.024(3) 0.022(2) 0.006(2) 0.002(2) 0.006(2)
C13 0.014(3) 0.025(3) 0.025(3) -0.001(2) 0.003(2) 0.001(2)
C14 0.018(3) 0.040(4) 0.035(3) -0.014(3) 0.003(2) -0.002(2)
C15 0.017(3) 0.021(3) 0.029(3) -0.005(2) 0.004(2) -0.002(2)
C16 0.026(3) 0.027(3) 0.034(3) 0.002(2) 0.009(2) -0.004(2)
C17 0.026(3) 0.047(4) 0.037(3) -0.001(3) 0.013(3) -0.007(3)
C18 0.019(3) 0.057(5) 0.046(4) -0.017(3) 0.011(3) -0.002(3)
C19 0.020(3) 0.044(4) 0.043(4) -0.012(3) 0.001(3) 0.008(3)
C20 0.016(3) 0.032(3) 0.030(3) -0.004(2) 0.000(2) 0.003(2)
C21 0.019(3) 0.023(3) 0.039(3) 0.003(2) 0.006(2) -0.001(2)
C22 0.022(3) 0.027(3) 0.046(4) 0.007(3) -0.003(3) -0.001(2)
C31 0.017(2) 0.018(2) 0.0139(19) -0.003(2) 0.0029(16) -0.001(2)
C32 0.019(2) 0.019(3) 0.014(2) 0.0001(17) 0.0030(17) -0.0035(19)
C33 0.015(2) 0.019(3) 0.018(2) 0.0006(18) 0.0019(17) 0.0005(19)
C34 0.020(2) 0.012(2) 0.019(2) 0.0000(19) 0.0060(17) -0.001(2)
C35 0.022(3) 0.020(3) 0.013(2) -0.0011(17) 0.0049(19) 0.0001(19)
C36 0.015(2) 0.020(3) 0.013(2) -0.0023(17) 0.0021(17) 0.0017(17)
C37 0.021(2) 0.021(3) 0.020(2) 0.0014(19) 0.0083(19) 0.003(2)
C38 0.026(3) 0.036(3) 0.036(3) 0.005(3) 0.012(2) 0.005(3)
C39 0.035(3) 0.045(4) 0.028(3) -0.010(3) 0.019(3) -0.007(3)
C40 0.027(3) 0.026(3) 0.027(3) 0.004(2) 0.011(2) -0.004(2)
C41 0.014(2) 0.022(2) 0.015(2) -0.0001(19) -0.0021(18) 0.001(2)
C42 0.022(3) 0.036(3) 0.017(2) 0.001(2) 0.000(2) 0.000(2)
C43 0.024(3) 0.027(3) 0.024(2) 0.001(2) 0.002(2) 0.004(2)
C44 0.021(3) 0.025(3) 0.020(2) -0.002(2) 0.000(2) -0.006(2)
C45 0.018(3) 0.021(2) 0.013(2) -0.0002(19) 0.0009(18) -0.001(2)
C46 0.030(3) 0.029(3) 0.021(3) -0.004(2) 0.006(2) 0.004(2)
C47 0.022(3) 0.021(3) 0.018(2) 0.0050(19) 0.001(2) 0.007(2)
C48 0.029(3) 0.024(3) 0.022(2) 0.003(2) 0.007(2) 0.004(2)
C49 0.046(4) 0.034(3) 0.023(2) 0.014(3) 0.012(2) 0.012(3)
C50 0.047(4) 0.041(4) 0.026(3) 0.018(3) 0.005(3) 0.014(3)
C51 0.039(4) 0.047(4) 0.031(3) 0.013(3) -0.009(3) 0.003(3)
C52 0.020(3) 0.046(4) 0.031(3) 0.015(3) -0.004(2) 0.005(3)
C53 0.025(3) 0.033(3) 0.042(3) -0.002(3) 0.010(3) -0.008(3)
C54 0.044(4) 0.028(3) 0.031(3) 0.000(3) -0.003(3) -0.016(3)

loop_
_atom_type_symbol
_atom_type_description
_atom_type_scat_dispersion_real
_atom_type_scat_dispersion_imag
_atom_type_scat_source
C C 0.0033 0.0016 'International Tables Vol C Tables 4.2.6.8 and 6.1.1.4'
H H 0.0000 0.0000 'International Tables Vol C Tables 4.2.6.8 and 6.1.1.4'
N N 0.0061 0.0033 'International Tables Vol C Tables 4.2.6.8 and 6.1.1.4'
O O 0.0106 0.0060 'International Tables Vol C Tables 4.2.6.8 and 6.1.1.4'
Zn Zn 0.2839 1.4301 'International Tables Vol C Tables 4.2.6.8 and 6.1.1.4'

loop_
_geom_angle_atom_site_label_1
_geom_angle_atom_site_label_2
_geom_angle_atom_site_label_3
_geom_angle
C21 Zn1 O1 132.9(2)
C21 Zn1 O2 122.4(2)
O1 Zn1 O2 83.18(17)
C21 Zn1 N1 110.4(2)
O1 Zn1 N1 87.62(15)
O2 Zn1 N1 114.76(15)
C21 Zn1 Zn2 146.15(18)
O1 Zn1 Zn2 41.77(11)
O2 Zn1 Zn2 41.47(10)
N1 Zn1 Zn2 102.98(12)
C53 Zn2 O2 119.8(2)
C53 Zn2 O1 129.3(2)
O2 Zn2 O1 81.79(17)
C53 Zn2 N2 121.6(2)
O2 Zn2 N2 94.26(14)
O1 Zn2 N2 99.28(15)
C53 Zn2 Zn1 136.6(2)
O2 Zn2 Zn1 41.03(11)
O1 Zn2 Zn1 40.83(10)
N2 Zn2 Zn1 100.72(11)
C1 O1 Zn1 122.5(3)
C1 O1 Zn2 134.2(3)
Zn1 O1 Zn2 97.40(13)
C31 O2 Zn1 117.7(3)
C31 O2 Zn2 121.7(3)
Zn1 O2 Zn2 97.50(13)
C12 N1 C11 107.0(4)
C12 N1 C13 113.4(4)
C11 N1 C13 111.1(4)
C12 N1 Zn1 107.8(3)
C11 N1 Zn1 96.2(3)
C13 N1 Zn1 119.6(3)
C46 N2 C45 109.8(4)
C46 N2 C47 112.7(4)
C45 N2 C47 109.6(4)
C46 N2 Zn2 108.5(4)
C45 N2 Zn2 105.1(3)
C47 N2 Zn2 110.8(3)
O1 C1 C6 119.8(5)
O1 C1 C2 121.5(4)
C6 C1 C2 118.6(4)
C3 C2 C1 118.9(5)
C3 C2 C11 115.8(5)
C1 C2 C11 125.3(4)
C4 C3 C2 122.6(5)
C4 C3 H3 118.7
C2 C3 H3 118.7
C5 C4 C3 117.3(5)
C5 C4 C7 123.9(5)
C3 C4 C7 118.7(5)
C4 C5 C6 121.1(5)
C4 C5 H5 119.5
C6 C5 H5 119.5
C1 C6 C5 121.3(5)
C1 C6 H6 119.3
C5 C6 H6 119.3
C10 C7 C9 109.3(5)
C10 C7 C8 108.5(6)
C9 C7 C8 108.3(7)
C10 C7 C4 111.4(6)
C9 C7 C4 109.2(6)
C8 C7 C4 110.2(5)
C7 C8 H8A 109.5
C7 C8 H8B 109.5
H8A C8 H8B 109.5
C7 C8 H8C 109.5
H8A C8 H8C 109.5
H8B C8 H8C 109.5
C7 C9 H9A 109.5
C7 C9 H9B 109.5
H9A C9 H9B 109.5
C7 C9 H9C 109.5
H9A C9 H9C 109.5
H9B C9 H9C 109.5
C7 C10 H10A 109.5
C7 C10 H10B 109.5
H10A C10 H10B 109.5
C7 C10 H10C 109.5
H10A C10 H10C 109.5
H10B C10 H10C 109.5
N1 C11 C2 116.0(4)
N1 C11 H11A 108.3
C2 C11 H11A 108.3
N1 C11 H11B 108.3
C2 C11 H11B 108.3
H11A C11 H11B 107.4
N1 C12 H12A 109.5
N1 C12 H12B 109.5
H12A C12 H12B 109.5
N1 C12 H12C 109.5
H12A C12 H12C 109.5
H12B C12 H12C 109.5
N1 C13 C14 110.9(4)
N1 C13 C15 113.8(4)
C14 C13 C15 112.9(5)
N1 C13 H13 106.2
C14 C13 H13 106.2
C15 C13 H13 106.2
C13 C14 H14A 109.5
C13 C14 H14B 109.5
H14A C14 H14B 109.5
C13 C14 H14C 109.5
H14A C14 H14C 109.5
H14B C14 H14C 109.5
C16 C15 C20 118.1(5)
C16 C15 C13 119.2(5)
C20 C15 C13 122.7(5)
C17 C16 C15 120.5(6)
C17 C16 H16 119.7
C15 C16 H16 119.7
C18 C17 C16 120.5(6)
C18 C17 H17 119.8
C16 C17 H17 119.8
C17 C18 C19 120.2(6)
C17 C18 H18 119.9
C19 C18 H18 119.9
C20 C19 C18 119.7(7)
C20 C19 H19 120.2
C18 C19 H19 120.2
C19 C20 C15 121.1(6)
C19 C20 H20 119.5
C15 C20 H20 119.5
C22 C21 Zn1 117.3(4)
C22 C21 H21A 108.0
Zn1 C21 H21A 108.0
C22 C21 H21B 108.0
Zn1 C21 H21B 108.0
H21A C21 H21B 107.2
C21 C22 H22A 109.5
C21 C22 H22B 109.5
H22A C22 H22B 109.5
C21 C22 H22C 109.5
H22A C22 H22C 109.5
H22B C22 H22C 109.5
O2 C31 C32 118.5(4)
O2 C31 C36 121.7(4)
C32 C31 C36 119.8(4)
C31 C32 C33 120.4(4)
C31 C32 C45 121.7(4)
C33 C32 C45 117.9(4)
C34 C33 C32 121.6(5)
C34 C33 H33 119.2
C32 C33 H33 119.2
C35 C34 C33 116.8(4)
C35 C34 C37 120.7(4)
C33 C34 C37 122.5(4)
C34 C35 C36 124.6(4)
C34 C35 H35 117.7
C36 C35 H35 117.7
C35 C36 C31 116.8(4)
C35 C36 C41 121.1(4)
C31 C36 C41 122.1(4)
C38 C37 C40 108.2(5)
C38 C37 C39 107.9(5)
C40 C37 C39 109.3(5)
C38 C37 C34 111.7(4)
C40 C37 C34 108.4(4)
C39 C37 C34 111.2(4)
C37 C38 H38A 109.5
C37 C38 H38B 109.5
H38A C38 H38B 109.5
C37 C38 H38C 109.5
H38A C38 H38C 109.5
H38B C38 H38C 109.5
C37 C39 H39A 109.5
C37 C39 H39B 109.5
H39A C39 H39B 109.5
C37 C39 H39C 109.5
H39A C39 H39C 109.5
H39B C39 H39C 109.5
C37 C40 H40A 109.5
C37 C40 H40B 109.5
H40A C40 H40B 109.5
C37 C40 H40C 109.5
H40A C40 H40C 109.5
H40B C40 H40C 109.5
C43 C41 C44 110.8(4)
C43 C41 C36 110.5(4)
C44 C41 C36 109.0(4)
C43 C41 C42 107.3(4)
C44 C41 C42 106.3(4)
C36 C41 C42 112.9(4)
C41 C42 H42A 109.5
C41 C42 H42B 109.5
H42A C42 H42B 109.5
C41 C42 H42C 109.5
H42A C42 H42C 109.5
H42B C42 H42C 109.5
C41 C43 H43A 109.5
C41 C43 H43B 109.5
H43A C43 H43B 109.5
C41 C43 H43C 109.5
H43A C43 H43C 109.5
H43B C43 H43C 109.5
C41 C44 H44A 109.5
C41 C44 H44B 109.5
H44A C44 H44B 109.5
C41 C44 H44C 109.5
H44A C44 H44C 109.5
H44B C44 H44C 109.5
N2 C45 C32 113.9(4)
N2 C45 H45A 108.8
C32 C45 H45A 108.8
N2 C45 H45B 108.8
C32 C45 H45B 108.8
H45A C45 H45B 107.7
N2 C46 H46A 109.5
N2 C46 H46B 109.5
H46A C46 H46B 109.5
N2 C46 H46C 109.5
H46A C46 H46C 109.5
H46B C46 H46C 109.5
N2 C47 C52 115.1(4)
N2 C47 C48 110.8(5)
C52 C47 C48 109.3(5)
N2 C47 H47 107.1
C52 C47 H47 107.1
C48 C47 H47 107.1
C49 C48 C47 111.0(5)
C49 C48 H48A 109.4
C47 C48 H48A 109.4
C49 C48 H48B 109.4
C47 C48 H48B 109.4
H48A C48 H48B 108.0
C50 C49 C48 110.4(5)
C50 C49 H49A 109.6
C48 C49 H49A 109.6
C50 C49 H49B 109.6
C48 C49 H49B 109.6
H49A C49 H49B 108.1
C51 C50 C49 110.0(5)
C51 C50 H50A 109.7
C49 C50 H50A 109.7
C51 C50 H50B 109.7
C49 C50 H50B 109.7
H50A C50 H50B 108.2
C50 C51 C52 111.3(6)
C50 C51 H51A 109.4
C52 C51 H51A 109.4
C50 C51 H51B 109.4
C52 C51 H51B 109.4
H51A C51 H51B 108.0
C51 C52 C47 110.6(5)
C51 C52 H52A 109.5
C47 C52 H52A 109.5
C51 C52 H52B 109.5
C47 C52 H52B 109.5
H52A C52 H52B 108.1
C54 C53 Zn2 113.0(4)
C54 C53 H53A 109.0
Zn2 C53 H53A 109.0
C54 C53 H53B 109.0
Zn2 C53 H53B 109.0
H53A C53 H53B 107.8
C53 C54 H54A 109.5
C53 C54 H54B 109.5
H54A C54 H54B 109.5
C53 C54 H54C 109.5
H54A C54 H54C 109.5
H54B C54 H54C 109.5

loop_
_geom_bond_atom_site_label_1
_geom_bond_atom_site_label_2
_geom_bond_distance
Zn1 C21 1.977(6)
Zn1 O1 2.017(4)
Zn1 O2 2.025(4)
Zn1 N1 2.194(5)
Zn1 Zn2 3.0592(10)
Zn2 C53 1.993(7)
Zn2 O2 2.044(4)
Zn2 O1 2.055(4)
Zn2 N2 2.147(5)
O1 C1 1.360(5)
O2 C31 1.370(5)
N1 C12 1.476(7)
N1 C11 1.488(6)
N1 C13 1.517(7)
N2 C46 1.480(7)
N2 C45 1.503(7)
N2 C47 1.506(6)
C1 C6 1.386(7)
C1 C2 1.405(7)
C2 C3 1.402(7)
C2 C11 1.514(7)
C3 C4 1.399(8)
C3 H3 0.9500
C4 C5 1.379(8)
C4 C7 1.543(7)
C5 C6 1.402(7)
C5 H5 0.9500
C6 H6 0.9500
C7 C10 1.525(9)
C7 C9 1.535(12)
C7 C8 1.539(9)
C8 H8A 0.9800
C8 H8B 0.9800
C8 H8C 0.9800
C9 H9A 0.9800
C9 H9B 0.9800
C9 H9C 0.9800
C10 H10A 0.9800
C10 H10B 0.9800
C10 H10C 0.9800
C11 H11A 0.9900
C11 H11B 0.9900
C12 H12A 0.9800
C12 H12B 0.9800
C12 H12C 0.9800
C13 C14 1.522(7)
C13 C15 1.527(7)
C13 H13 1.0000
C14 H14A 0.9800
C14 H14B 0.9800
C14 H14C 0.9800
C15 C16 1.393(8)
C15 C20 1.398(8)
C16 C17 1.388(9)
C16 H16 0.9500
C17 C18 1.369(11)
C17 H17 0.9500
C18 C19 1.384(10)
C18 H18 0.9500
C19 C20 1.382(8)
C19 H19 0.9500
C20 H20 0.9500
C21 C22 1.529(9)
C21 H21A 0.9900
C21 H21B 0.9900
C22 H22A 0.9800
C22 H22B 0.9800
C22 H22C 0.9800
C31 C32 1.387(7)
C31 C36 1.424(6)
C32 C33 1.403(6)
C32 C45 1.516(6)
C33 C34 1.386(6)
C33 H33 0.9500
C34 C35 1.384(7)
C34 C37 1.547(6)
C35 C36 1.399(7)
C35 H35 0.9500
C36 C41 1.538(7)
C37 C38 1.524(8)
C37 C40 1.533(8)
C37 C39 1.536(8)
C38 H38A 0.9800
C38 H38B 0.9800
C38 H38C 0.9800
C39 H39A 0.9800
C39 H39B 0.9800
C39 H39C 0.9800
C40 H40A 0.9800
C40 H40B 0.9800
C40 H40C 0.9800
C41 C43 1.535(8)
C41 C44 1.536(8)
C41 C42 1.542(7)
C42 H42A 0.9800
C42 H42B 0.9800
C42 H42C 0.9800
C43 H43A 0.9800
C43 H43B 0.9800
C43 H43C 0.9800
C44 H44A 0.9800
C44 H44B 0.9800
C44 H44C 0.9800
C45 H45A 0.9900
C45 H45B 0.9900
C46 H46A 0.9800
C46 H46B 0.9800
C46 H46C 0.9800
C47 C52 1.534(8)
C47 C48 1.544(8)
C47 H47 1.0000
C48 C49 1.539(7)
C48 H48A 0.9900
C48 H48B 0.9900
C49 C50 1.530(9)
C49 H49A 0.9900
C49 H49B 0.9900
C50 C51 1.522(10)
C50 H50A 0.9900
C50 H50B 0.9900
C51 C52 1.533(8)
C51 H51A 0.9900
C51 H51B 0.9900
C52 H52A 0.9900
C52 H52B 0.9900
C53 C54 1.526(9)
C53 H53A 0.9900
C53 H53B 0.9900
C54 H54A 0.9800
C54 H54B 0.9800
C54 H54C 0.9800

loop_
_geom_torsion_atom_site_label_1
_geom_torsion_atom_site_label_2
_geom_torsion_atom_site_label_3
_geom_torsion_atom_site_label_4
_geom_torsion
Zn1 O1 C1 C6 -165.4(4)
Zn2 O1 C1 C6 48.4(7)
Zn1 O1 C1 C2 12.8(7)
Zn2 O1 C1 C2 -133.4(4)
O1 C1 C2 C3 -176.2(5)
C6 C1 C2 C3 2.0(8)
O1 C1 C2 C11 2.8(8)
C6 C1 C2 C11 -179.0(5)
C1 C2 C3 C4 1.0(9)
C11 C2 C3 C4 -178.1(5)
C2 C3 C4 C5 -3.3(9)
C2 C3 C4 C7 -179.6(6)
C3 C4 C5 C6 2.7(9)
C7 C4 C5 C6 178.8(6)
O1 C1 C6 C5 175.6(5)
C2 C1 C6 C5 -2.6(9)
C4 C5 C6 C1 0.2(10)
C5 C4 C7 C10 12.8(9)
C3 C4 C7 C10 -171.2(6)
C5 C4 C7 C9 -108.0(7)
C3 C4 C7 C9 68.0(7)
C5 C4 C7 C8 133.2(7)
C3 C4 C7 C8 -50.8(9)
C12 N1 C11 C2 177.5(5)
C13 N1 C11 C2 53.4(6)
Zn1 N1 C11 C2 -71.7(4)
C3 C2 C11 N1 -143.6(5)
C1 C2 C11 N1 37.4(7)
C12 N1 C13 C14 65.2(6)
C11 N1 C13 C14 -174.4(4)
Zn1 N1 C13 C14 -63.7(5)
C12 N1 C13 C15 -63.4(6)
C11 N1 C13 C15 57.1(6)
Zn1 N1 C13 C15 167.7(3)
N1 C13 C15 C16 -100.6(6)
C14 C13 C15 C16 131.9(6)
N1 C13 C15 C20 80.5(7)
C14 C13 C15 C20 -47.0(7)
C20 C15 C16 C17 -0.2(9)
C13 C15 C16 C17 -179.2(6)
C15 C16 C17 C18 0.0(10)
C16 C17 C18 C19 -0.1(11)
C17 C18 C19 C20 0.4(11)
C18 C19 C20 C15 -0.7(10)
C16 C15 C20 C19 0.6(9)
C13 C15 C20 C19 179.5(6)
Zn1 O2 C31 C32 77.3(6)
Zn2 O2 C31 C32 -42.5(6)
Zn1 O2 C31 C36 -103.2(5)
Zn2 O2 C31 C36 136.9(4)
O2 C31 C32 C33 180.0(5)
C36 C31 C32 C33 0.6(8)
O2 C31 C32 C45 -1.2(8)
C36 C31 C32 C45 179.4(5)
C31 C32 C33 C34 0.4(8)
C45 C32 C33 C34 -178.5(5)
C32 C33 C34 C35 -0.4(8)
C32 C33 C34 C37 178.5(5)
C33 C34 C35 C36 -0.6(8)
C37 C34 C35 C36 -179.5(5)
C34 C35 C36 C31 1.5(8)
C34 C35 C36 C41 -177.2(5)
O2 C31 C36 C35 179.1(5)
C32 C31 C36 C35 -1.4(8)
O2 C31 C36 C41 -2.2(8)
C32 C31 C36 C41 177.2(5)
C35 C34 C37 C38 -162.5(5)
C33 C34 C37 C38 18.6(7)
C35 C34 C37 C40 78.3(6)
C33 C34 C37 C40 -100.5(6)
C35 C34 C37 C39 -41.8(7)
C33 C34 C37 C39 139.3(5)
C35 C36 C41 C43 -118.2(5)
C31 C36 C41 C43 63.2(6)
C35 C36 C41 C44 119.9(5)
C31 C36 C41 C44 -58.7(6)
C35 C36 C41 C42 2.0(7)
C31 C36 C41 C42 -176.6(5)
C46 N2 C45 C32 50.7(6)
C47 N2 C45 C32 175.0(4)
Zn2 N2 C45 C32 -65.8(4)
C31 C32 C45 N2 65.2(7)
C33 C32 C45 N2 -115.9(5)
C46 N2 C47 C52 58.4(7)
C45 N2 C47 C52 -64.3(6)
Zn2 N2 C47 C52 -179.9(4)
C46 N2 C47 C48 -66.3(6)
C45 N2 C47 C48 171.1(4)
Zn2 N2 C47 C48 55.5(5)
N2 C47 C48 C49 -174.7(4)
C52 C47 C48 C49 57.4(6)
C47 C48 C49 C50 -57.8(7)
C48 C49 C50 C51 57.1(8)
C49 C50 C51 C52 -57.7(8)
C50 C51 C52 C47 58.3(8)
N2 C47 C52 C51 177.3(5)
C48 C47 C52 C51 -57.2(7)
